data_1525972
loop_
_publ_author_name
'Mayer, H.'
'Voellenkle, H.'

_publ_section_title
;
 Die Kristallstruktur von Ge5 O (P O4)6
;
_journal_name_full 'Monatshefte fuer Chemie (-108,1977)'
_journal_page_first 1560
_journal_page_last 1571
_journal_volume 103
_journal_year 1972
_chemical_formula_sum 'Ge5 O25 P6'
_chemical_name_systematic 'Ge5 O (P O4)6'
_space_group_IT_number 148
_symmetry_space_group_name_Hall '-R 3'
_symmetry_space_group_name_H-M 'R -3 :H'
_cell_angle_alpha 90
_cell_angle_beta 90
_cell_angle_gamma 120
_cell_formula_units_Z 3
_cell_length_a 7.994
_cell_length_b 7.994
_cell_length_c 24.87
_cell_volume 1376.368
_citation_journal_id_ASTM MOCHAP
_cod_data_source_file Mayer_MOCHAP_1972_519.cif
_cod_data_source_block Ge5O25P6
_cod_database_code 1525972

loop_
_symmetry_equiv_pos_as_xyz
x,y,z
-y,x-y,z
-x+y,-x,z
-x,-y,-z
y,-x+y,-z
x-y,x,-z
x+2/3,y+1/3,z+1/3
-y+2/3,x-y+1/3,z+1/3
-x+y+2/3,-x+1/3,z+1/3
-x+2/3,-y+1/3,-z+1/3
y+2/3,-x+y+1/3,-z+1/3
x-y+2/3,x+1/3,-z+1/3
x+1/3,y+2/3,z+2/3
-y+1/3,x-y+2/3,z+2/3
-x+y+1/3,-x+2/3,z+2/3
-x+1/3,-y+2/3,-z+2/3
y+1/3,-x+y+2/3,-z+2/3
x-y+1/3,x+2/3,-z+2/3

loop_
_atom_site_label
_atom_site_type_symbol
_atom_site_fract_x
_atom_site_fract_y
_atom_site_fract_z
_atom_site_occupancy
_atom_site_U_iso_or_equiv
Ge2 Ge+4 0 0 0.1767 1 0.0
O4 O-2 0.3616 0.4832 0.0738 1 0.0
O5 O-2 0.4513 0.2462 0.1128 1 0.0
Ge1 Ge+4 0 0 0 1 0.0
O3 O-2 0.2185 0.1439 0.0412 1 0.0
O1 O-2 0 0 0.5 1 0.0
O2 O-2 0.1347 0.2222 0.1334 1 0.0
Ge3 Ge+4 0 0 0.4327 1 0.0
P1 P+5 0.2892 0.2668 0.0915 1 0.0
